data_7116383
loop_
_publ_author_name
'Seema Dhiman'
'S. S. V. Ramasastry'

_publ_section_title
;
 Synthesis of polysubstituted cyclopenta[b]indoles via relay
 gold(I)/Bronsted acid catalysis
;
_journal_name_full Chem.Commun.
_journal_page_first 557
_journal_paper_doi 10.1039/C4cc08174A
_journal_volume 51
_journal_year 2015
_chemical_formula_moiety 'C34 H27 N O3 S'
_chemical_formula_sum 'C34 H27 N O3 S'
_chemical_formula_weight 529.62
_space_group_crystal_system monoclinic
_space_group_IT_number 14
_space_group_name_Hall '-P 2ybc'
_space_group_name_H-M_alt 'P 1 21/c 1'
_symmetry_space_group_name_Hall '-P 2ybc'
_symmetry_space_group_name_H-M 'P 1 21/c 1'
_atom_sites_solution_hydrogens geom
_cell_angle_alpha 90
_cell_angle_beta 90.877(8)
_cell_angle_gamma 90
_cell_formula_units_Z 4
_cell_length_a 6.1013(8)
_cell_length_b 15.039(2)
_cell_length_c 23.894(3)
_cell_measurement_temperature 296.(2)
_cell_volume 2192.2(5)
_computing_cell_refinement 'SAINT V8.30C (Bruker AXS Inc., 2013)'
_computing_data_collection 'APEX2 (Bruker)'
_computing_data_reduction 'SAINT V8.30C (Bruker AXS Inc., 2013)'
_computing_molecular_graphics 'SHELXTL (Bruker AXS)'
_computing_publication_material 'SHELXTL (Bruker AXS)'
_computing_structure_refinement 'SHELXL-2014 (Sheldrick, 2014)'
_computing_structure_solution 'SHELXL-2014 (Sheldrick, 2014)'
_diffrn_ambient_temperature 296.(2)
_diffrn_detector_area_resol_mean 8.3333
_diffrn_measured_fraction_theta_full 0.987
_diffrn_measured_fraction_theta_max 0.987
_diffrn_measurement_device_type 'Bruker Kappa APEX II'
_diffrn_measurement_method 'phi and omega scans'
_diffrn_radiation_monochromator graphite
_diffrn_radiation_type 'Mo K\a'
_diffrn_radiation_wavelength 0.71073
_diffrn_reflns_av_R_equivalents 0.0691
_diffrn_reflns_av_unetI/netI 0.0576
_diffrn_reflns_limit_h_max 7
_diffrn_reflns_limit_h_min -7
_diffrn_reflns_limit_k_max 17
_diffrn_reflns_limit_k_min -16
_diffrn_reflns_limit_l_max 28
_diffrn_reflns_limit_l_min -28
_diffrn_reflns_number 22157
_diffrn_reflns_theta_full 25.24
_diffrn_reflns_theta_max 25.24
_diffrn_reflns_theta_min 1.60
_diffrn_source 'sealed tube'
_diffrn_source_type 'fine focus'
_exptl_absorpt_coefficient_mu 0.193
_exptl_absorpt_correction_T_max 0.7452
_exptl_absorpt_correction_T_min 0.6558
_exptl_absorpt_correction_type multi-scan
_exptl_absorpt_process_details 'SADABS V2012/1 (Bruker AXS Inc.)'
_exptl_crystal_colour colorless
_exptl_crystal_density_diffrn 1.605
_exptl_crystal_density_method 'not measured'
_exptl_crystal_description block
_exptl_crystal_F_000 1112
_exptl_crystal_size_max 0.30
_exptl_crystal_size_mid 0.22
_exptl_crystal_size_min 0.20
_refine_diff_density_max 0.344
_refine_diff_density_min -0.285
_refine_ls_extinction_coef 0.019(2)
_refine_ls_extinction_method SHELXL
_refine_ls_goodness_of_fit_ref 1.080
_refine_ls_hydrogen_treatment constr
_refine_ls_matrix_type full
_refine_ls_number_parameters 355
_refine_ls_number_reflns 3925
_refine_ls_number_restraints 0
_refine_ls_restrained_S_all 1.080
_refine_ls_R_factor_all 0.1080
_refine_ls_R_factor_gt 0.0640
_refine_ls_shift/su_max 0.005
_refine_ls_shift/su_mean 0.000
_refine_ls_structure_factor_coef Fsqd
_refine_ls_weighting_details 'w=1/[\s^2^(Fo^2^)+(0.1000P)^2^] where P=(Fo^2^+2Fc^2^)/3'
_refine_ls_weighting_scheme calc
_refine_ls_wR_factor_gt 0.1539
_refine_ls_wR_factor_ref 0.1810
_reflns_number_gt 2599
_reflns_number_total 3925
_reflns_threshold_expression 'I > 2\s(I)'
_cod_data_source_file c4cc08174a2.cif
_cod_data_source_block I
_cod_database_code 7116383

loop_
_space_group_symop_operation_xyz
'x, y, z'
'-x, y+1/2, -z+1/2'
'-x, -y, -z'
'x, -y-1/2, z-1/2'

loop_
_atom_site_type_symbol
_atom_site_label
_atom_site_fract_x
_atom_site_fract_y
_atom_site_fract_z
_atom_site_U_iso_or_equiv
_atom_site_adp_type
_atom_site_calc_flag
_atom_site_refinement_flags_adp
_atom_site_refinement_flags_posn
_atom_site_occupancy
S S1 0.71389(15) -0.00396(6) 0.20634(4) 0.0466(3) Uani d . . 1
O O1 1.0698(5) 0.24283(18) 0.04479(12) 0.0731(8) Uani d . . 1
O O2 0.6686(4) -0.08813(14) 0.21787(10) 0.0534(7) Uani d . . 1
O O3 0.9193(3) 0.02321(15) 0.20237(10) 0.0510(7) Uani d . . 1
N N1 0.6055(4) 0.01402(17) 0.14834(11) 0.0407(7) Uani d . . 1
C C1 0.5889(10) 0.5273(4) -0.0907(3) 0.120(2) Uani d . . 1
H H1 0.4425 0.5432 -0.0954 0.144 Uiso calc U R 1
C C2 0.6393(8) 0.4587(3) -0.0595(2) 0.0962(17) Uani d . . 1
H H17 0.5305 0.4269 -0.0414 0.115 Uiso calc U R 1
C C3 0.8414(8) 0.4361(3) -0.05420(18) 0.0705(12) Uani d . . 1
C C4 0.9092(8) 0.3652(3) -0.02288(17) 0.0684(11) Uani d . . 1
H H18 1.06 0.3576 -0.0194 0.082 Uiso calc U R 1
C C5 0.7955(7) 0.3097(3) 0.00145(16) 0.0628(11) Uani d . . 1
H H15 0.6438 0.3128 -0.0025 0.075 Uiso calc U R 1
C C6 0.8856(7) 0.2433(2) 0.03427(16) 0.0555(10) Uani d . . 1
C C7 0.7564(6) 0.1800(2) 0.05659(14) 0.0430(8) Uani d . . 1
C C8 0.8246(5) 0.1391(2) 0.10799(14) 0.0423(8) Uani d . . 1
H H14 0.9617 0.1067 0.1023 0.051 Uiso calc U R 1
C C9 0.6528(5) 0.0785(2) 0.11459(14) 0.0406(8) Uani d . . 1
C C10 0.5853(5) 0.0595(2) 0.25016(14) 0.0425(8) Uani d . . 1
C C11 0.6883(6) 0.1246(3) 0.27405(16) 0.0579(10) Uani d . . 1
H H5 0.8331 0.137 0.2652 0.069 Uiso calc U R 1
C C12 0.5872(8) 0.1720(3) 0.31024(16) 0.0681(11) Uani d . . 1
H H4 0.6619 0.2183 0.328 0.082 Uiso calc U R 1
C C13 0.3883(8) 0.1576(3) 0.32257(16) 0.0632(11) Uani d . . 1
C C14 0.2799(9) 0.2123(3) 0.3613(2) 0.0933(15) Uani d . . 1
H H3 0.3178 0.1938 0.3987 0.14 Uiso calc U R 1
H H24 0.1244 0.2073 0.3555 0.14 Uiso calc U R 1
H H2 0.3239 0.273 0.356 0.14 Uiso calc U R 1
C C15 0.5159(5) 0.0832(2) 0.07491(14) 0.0408(8) Uani d . . 1
C C16 0.3658(5) 0.0193(2) 0.08188(14) 0.0403(8) Uani d . . 1
C C17 0.1940(6) -0.0075(2) 0.05409(16) 0.0523(9) Uani d . . 1
H H9 0.1504 0.0209 0.0212 0.063 Uiso calc U R 1
C C18 0.0852(6) -0.0737(3) 0.07283(18) 0.0612(11) Uani d . . 1
H H8 -0.0395 -0.0926 0.0534 0.073 Uiso calc U R 1
C C19 0.1441(6) -0.1150(3) 0.11794(17) 0.0591(10) Uani d . . 1
H H7 0.0621 -0.1632 0.1301 0.071 Uiso calc U R 1
C C20 0.3143(6) -0.0906(2) 0.14640(15) 0.0495(9) Uani d . . 1
H H6 0.3575 -0.1201 0.1789 0.059 Uiso calc U R 1
C C21 0.4221(5) -0.0236(2) 0.12786(14) 0.0416(8) Uani d . . 1
C C22 0.5794(6) 0.1468(2) 0.03836(14) 0.0442(8) Uani d . . 1
C C23 0.8545(5) 0.2022(2) 0.15184(13) 0.0418(8) Uani d . . 1
C C24 0.6939(6) 0.2534(2) 0.16568(15) 0.0506(9) Uani d . . 1
H H13 0.5582 0.2473 0.1478 0.061 Uiso calc U R 1
C C25 0.7207(7) 0.3127(3) 0.20399(16) 0.0589(10) Uani d . . 1
H H12 0.6034 0.3481 0.2145 0.071 Uiso calc U R 1
C C26 0.9083(7) 0.3229(3) 0.22751(16) 0.0586(10) Uani d . . 1
H H26 0.9286 0.3667 0.2545 0.07 Uiso calc U R 1
C C27 1.0675(7) 0.2730(3) 0.21393(16) 0.0578(10) Uani d . . 1
H H11 1.2029 0.2796 0.2318 0.069 Uiso calc U R 1
C C28 1.0425(6) 0.2132(2) 0.17554(15) 0.0494(9) Uani d . . 1
H H10 1.1607 0.1782 0.1651 0.059 Uiso calc U R 1
C C29 0.9863(9) 0.4835(3) -0.0787(2) 0.0916(15) Uani d . . 1
H H16 1.1338 0.469 -0.0745 0.11 Uiso calc U R 1
C C30 0.9306(10) 0.5509(3) -0.1091(2) 0.0981(17) Uani d . . 1
H H30 1.0379 0.5839 -0.1269 0.118 Uiso calc U R 1
C C31 0.7344(11) 0.5723(4) -0.1147(2) 0.1014(18) Uani d . . 1
H H31 0.6953 0.6212 -0.1365 0.122 Uiso calc U R 1
C C32 0.4644(6) 0.1634(3) -0.01197(14) 0.0565(10) Uani d . . 1
H H21 0.3453 0.2034 -0.005 0.085 Uiso calc U R 1
H H20 0.4077 0.1085 -0.0267 0.085 Uiso calc U R 1
H H19 0.5616 0.1896 -0.0385 0.085 Uiso calc U R 1
C C33 0.3865(6) 0.0433(3) 0.26236(16) 0.0566(10) Uani d . . 1
H H23 0.3135 -0.0043 0.2457 0.068 Uiso calc U R 1
C C34 0.2872(6) 0.0928(3) 0.29771(17) 0.0653(11) Uani d . . 1
H H22 0.1408 0.0818 0.3055 0.078 Uiso calc U R 1

loop_
_atom_site_aniso_label
_atom_site_aniso_U_11
_atom_site_aniso_U_22
_atom_site_aniso_U_33
_atom_site_aniso_U_12
_atom_site_aniso_U_13
_atom_site_aniso_U_23
S1 0.0450(6) 0.0411(6) 0.0535(6) 0.0045(4) -0.0086(4) 0.0026(4)
O1 0.0525(18) 0.073(2) 0.094(2) -0.0043(15) 0.0161(15) 0.0128(16)
O2 0.0642(16) 0.0291(13) 0.0664(16) 0.0032(11) -0.0123(13) 0.0071(11)
O3 0.0305(13) 0.0590(16) 0.0632(16) 0.0028(11) -0.0088(11) 0.0005(12)
N1 0.0420(16) 0.0360(16) 0.0439(16) -0.0047(13) -0.0055(13) 0.0018(13)
C1 0.082(4) 0.107(4) 0.171(6) -0.013(3) -0.021(4) 0.058(5)
C2 0.068(3) 0.083(4) 0.138(5) -0.011(3) -0.011(3) 0.045(3)
C3 0.085(3) 0.052(3) 0.074(3) -0.014(2) 0.008(3) 0.009(2)
C4 0.080(3) 0.056(3) 0.070(3) -0.004(2) 0.013(2) 0.008(2)
C5 0.070(3) 0.053(2) 0.066(3) -0.010(2) 0.005(2) 0.013(2)
C6 0.053(3) 0.053(2) 0.061(2) 0.000(2) 0.014(2) 0.000(2)
C7 0.045(2) 0.0385(19) 0.046(2) 0.0020(17) 0.0085(16) -0.0011(16)
C8 0.0343(18) 0.0385(19) 0.054(2) -0.0002(15) 0.0034(15) -0.0023(16)
C9 0.0411(19) 0.0341(19) 0.046(2) 0.0017(15) 0.0019(17) -0.0046(16)
C10 0.043(2) 0.0358(19) 0.048(2) 0.0008(16) -0.0077(16) 0.0063(15)
C11 0.057(2) 0.053(2) 0.064(3) -0.013(2) 0.000(2) -0.007(2)
C12 0.084(3) 0.059(3) 0.061(3) -0.015(2) 0.004(2) -0.016(2)
C13 0.076(3) 0.056(3) 0.059(3) 0.012(2) 0.009(2) 0.001(2)
C14 0.119(4) 0.082(3) 0.080(3) 0.015(3) 0.021(3) -0.020(3)
C15 0.0410(19) 0.037(2) 0.044(2) 0.0048(16) -0.0025(17) -0.0042(16)
C16 0.040(2) 0.0365(19) 0.045(2) 0.0012(15) -0.0043(16) -0.0027(15)
C17 0.052(2) 0.052(2) 0.052(2) -0.0011(19) -0.0116(18) -0.0021(18)
C18 0.048(2) 0.060(3) 0.075(3) -0.011(2) -0.014(2) -0.004(2)
C19 0.058(2) 0.052(2) 0.068(3) -0.016(2) 0.000(2) 0.001(2)
C20 0.053(2) 0.039(2) 0.057(2) -0.0079(18) -0.0040(18) -0.0014(17)
C21 0.039(2) 0.0379(19) 0.048(2) -0.0004(16) -0.0008(16) -0.0052(16)
C22 0.050(2) 0.038(2) 0.045(2) 0.0047(17) 0.0034(16) 0.0012(16)
C23 0.035(2) 0.040(2) 0.051(2) -0.0040(16) 0.0030(16) 0.0009(16)
C24 0.046(2) 0.049(2) 0.057(2) 0.0013(18) -0.0015(17) -0.0062(19)
C25 0.057(3) 0.049(2) 0.072(3) -0.0003(19) 0.010(2) -0.013(2)
C26 0.064(3) 0.050(2) 0.062(2) -0.011(2) 0.001(2) -0.0139(19)
C27 0.051(2) 0.056(2) 0.066(3) -0.018(2) -0.011(2) -0.004(2)
C28 0.037(2) 0.049(2) 0.062(2) -0.0055(17) 0.0025(18) 0.0008(19)
C29 0.089(4) 0.079(3) 0.107(4) -0.010(3) 0.019(3) 0.033(3)
C30 0.102(4) 0.079(4) 0.113(4) -0.016(3) 0.013(4) 0.043(3)
C31 0.097(4) 0.083(4) 0.123(5) -0.020(4) -0.019(4) 0.040(3)
C32 0.059(2) 0.058(3) 0.053(2) 0.0025(19) 0.0005(18) 0.0082(18)
C33 0.048(2) 0.059(2) 0.062(2) -0.003(2) -0.0019(19) -0.010(2)
C34 0.051(2) 0.076(3) 0.069(3) 0.002(2) 0.004(2) -0.015(2)

loop_
_atom_type_symbol
_atom_type_description
_atom_type_scat_dispersion_real
_atom_type_scat_dispersion_imag
_atom_type_scat_source
C C 0.0033 0.0016 'International Tables Vol C Tables 4.2.6.8 and 6.1.1.4'
H H 0.0000 0.0000 'International Tables Vol C Tables 4.2.6.8 and 6.1.1.4'
N N 0.0061 0.0033 'International Tables Vol C Tables 4.2.6.8 and 6.1.1.4'
O O 0.0106 0.0060 'International Tables Vol C Tables 4.2.6.8 and 6.1.1.4'
S S 0.1246 0.1234 'International Tables Vol C Tables 4.2.6.8 and 6.1.1.4'

loop_
_geom_angle_atom_site_label_1
_geom_angle_atom_site_label_2
_geom_angle_atom_site_label_3
_geom_angle
O3 S1 O2 120.71(15)
O3 S1 N1 105.88(15)
O2 S1 N1 105.36(14)
O3 S1 C10 109.37(16)
O2 S1 C10 108.79(16)
N1 S1 C10 105.66(15)
C9 N1 C21 106.4(3)
C9 N1 S1 126.2(2)
C21 N1 S1 126.5(3)
C31 C1 C2 121.5(6)
C31 C1 H1 119.3
C2 C1 H1 119.3
C3 C2 C1 118.9(5)
C3 C2 H17 120.6
C1 C2 H17 120.6
C2 C3 C29 118.4(5)
C2 C3 C4 123.0(5)
C29 C3 C4 118.7(5)
C5 C4 C3 128.2(5)
C5 C4 H18 115.9
C3 C4 H18 115.9
C4 C5 C6 122.3(4)
C4 C5 H15 118.8
C6 C5 H15 118.8
O1 C6 C7 119.0(4)
O1 C6 C5 120.6(4)
C7 C6 C5 120.4(4)
C22 C7 C6 130.1(4)
C22 C7 C8 111.3(3)
C6 C7 C8 118.6(3)
C9 C8 C23 116.0(3)
C9 C8 C7 99.7(3)
C23 C8 C7 112.2(3)
C9 C8 H14 109.5
C23 C8 H14 109.5
C7 C8 H14 109.5
C15 C9 N1 111.1(3)
C15 C9 C8 111.7(3)
N1 C9 C8 137.0(3)
C33 C10 C11 120.1(4)
C33 C10 S1 120.3(3)
C11 C10 S1 119.5(3)
C12 C11 C10 118.9(4)
C12 C11 H5 120.6
C10 C11 H5 120.6
C13 C12 C11 122.0(4)
C13 C12 H4 119.0
C11 C12 H4 119.0
C12 C13 C34 118.2(4)
C12 C13 C14 120.7(5)
C34 C13 C14 121.1(5)
C13 C14 H3 109.5
C13 C14 H24 109.5
H3 C14 H24 109.5
C13 C14 H2 109.5
H3 C14 H2 109.5
H24 C14 H2 109.5
C9 C15 C16 108.3(3)
C9 C15 C22 109.4(3)
C16 C15 C22 142.1(3)
C17 C16 C21 118.3(3)
C17 C16 C15 135.1(3)
C21 C16 C15 106.6(3)
C18 C17 C16 118.8(4)
C18 C17 H9 120.6
C16 C17 H9 120.6
C17 C18 C19 121.8(4)
C17 C18 H8 119.1
C19 C18 H8 119.1
C20 C19 C18 121.2(4)
C20 C19 H7 119.4
C18 C19 H7 119.4
C19 C20 C21 117.0(4)
C19 C20 H6 121.5
C21 C20 H6 121.5
C20 C21 C16 123.0(3)
C20 C21 N1 129.3(3)
C16 C21 N1 107.7(3)
C7 C22 C15 108.0(3)
C7 C22 C32 129.7(3)
C15 C22 C32 122.2(3)
C28 C23 C24 119.1(3)
C28 C23 C8 121.0(3)
C24 C23 C8 119.7(3)
C25 C24 C23 120.4(4)
C25 C24 H13 119.8
C23 C24 H13 119.8
C26 C25 C24 120.0(4)
C26 C25 H12 120.0
C24 C25 H12 120.0
C27 C26 C25 120.0(4)
C27 C26 H26 120.0
C25 C26 H26 120.0
C26 C27 C28 120.6(4)
C26 C27 H11 119.7
C28 C27 H11 119.7
C23 C28 C27 119.9(4)
C23 C28 H10 120.0
C27 C28 H10 120.0
C3 C29 C30 121.0(5)
C3 C29 H16 119.5
C30 C29 H16 119.5
C31 C30 C29 120.6(5)
C31 C30 H30 119.7
C29 C30 H30 119.7
C30 C31 C1 119.6(6)
C30 C31 H31 120.2
C1 C31 H31 120.2
C22 C32 H21 109.5
C22 C32 H20 109.5
H21 C32 H20 109.5
C22 C32 H19 109.5
H21 C32 H19 109.5
H20 C32 H19 109.5
C10 C33 C34 120.0(4)
C10 C33 H23 120.0
C34 C33 H23 120.0
C33 C34 C13 120.8(4)
C33 C34 H22 119.6
C13 C34 H22 119.6

loop_
_geom_bond_atom_site_label_1
_geom_bond_atom_site_label_2
_geom_bond_distance
S1 O3 1.323(2)
S1 O2 1.326(2)
S1 N1 1.550(3)
S1 C10 1.627(3)
O1 C6 1.148(4)
N1 C9 1.297(4)
N1 C21 1.340(4)
C1 C31 1.261(7)
C1 C2 1.306(7)
C1 H1 0.93
C2 C3 1.284(6)
C2 H17 0.93
C3 C29 1.284(6)
C3 C4 1.364(6)
C4 C5 1.236(5)
C4 H18 0.93
C5 C6 1.379(5)
C5 H15 0.93
C6 C7 1.351(5)
C7 C22 1.261(4)
C7 C8 1.429(4)
C8 C9 1.399(4)
C8 C23 1.423(4)
C8 H14 0.98
C9 C15 1.256(4)
C10 C33 1.275(5)
C10 C11 1.292(5)
C11 C12 1.286(5)
C11 H5 0.93
C12 C13 1.272(5)
C12 H4 0.93
C13 C34 1.294(5)
C13 C14 1.409(5)
C14 H3 0.96
C14 H24 0.96
C14 H2 0.96
C15 C16 1.339(4)
C15 C22 1.355(4)
C16 C17 1.297(4)
C16 C21 1.316(4)
C17 C18 1.282(5)
C17 H9 0.93
C18 C19 1.290(5)
C18 H8 0.93
C19 C20 1.286(5)
C19 H7 0.93
C20 C21 1.286(4)
C20 H6 0.93
C22 C32 1.406(5)
C23 C28 1.282(4)
C23 C24 1.293(4)
C24 C25 1.287(5)
C24 H13 0.93
C25 C26 1.276(5)
C25 H12 0.93
C26 C27 1.273(5)
C26 H26 0.93
C27 C28 1.292(5)
C27 H11 0.93
C28 H10 0.93
C29 C30 1.289(6)
C29 H16 0.93
C30 C31 1.245(7)
C30 H30 0.93
C31 H31 0.93
C32 H21 0.96
C32 H20 0.96
C32 H19 0.96
C33 C34 1.285(5)
C33 H23 0.93
C34 H22 0.93

loop_
_geom_hbond_atom_site_label_D
_geom_hbond_atom_site_label_H
_geom_hbond_atom_site_label_A
_geom_hbond_site_symmetry_A
_geom_hbond_distance_DH
_geom_hbond_distance_HA
_geom_hbond_distance_DA
_geom_hbond_angle_DHA
C33 H23 O3 1_455 0.93 2.64 3.186(4) 118.4
C20 H6 O2 . 0.93 2.16 2.734(4) 119.4
C33 H23 O3 1_455 0.93 2.64 3.186(4) 118.4
C20 H6 O2 . 0.93 2.16 2.734(4) 119.4
C33 H23 O3 1_455 0.93 2.64 3.186(4) 118.4
C20 H6 O2 . 0.93 2.16 2.734(4) 119.4
C20 H6 O2 . 0.93 2.16 2.734(4) 119.4
C33 H23 O3 1_455 0.93 2.64 3.186(4) 118.4
C20 H6 O2 . 0.93 2.16 2.734(4) 119.4
C33 H23 O3 1_455 0.93 2.64 3.186(4) 118.4
C20 H6 O2 . 0.93 2.16 2.734(4) 119.4
C33 H23 O3 1_455 0.93 2.64 3.186(4) 118.4

loop_
_geom_torsion_atom_site_label_1
_geom_torsion_atom_site_label_2
_geom_torsion_atom_site_label_3
_geom_torsion_atom_site_label_4
_geom_torsion
O3 S1 N1 C9 -32.2(3)
O2 S1 N1 C9 -161.1(3)
C10 S1 N1 C9 83.8(3)
O3 S1 N1 C21 160.4(3)
O2 S1 N1 C21 31.5(3)
C10 S1 N1 C21 -83.6(3)
C31 C1 C2 C3 -1.3(11)
C1 C2 C3 C29 1.8(9)
C1 C2 C3 C4 -179.4(6)
C2 C3 C4 C5 5.1(8)
C29 C3 C4 C5 -176.2(5)
C3 C4 C5 C6 -176.7(4)
C4 C5 C6 O1 8.1(7)
C4 C5 C6 C7 -174.9(4)
O1 C6 C7 C22 -152.1(4)
C5 C6 C7 C22 30.8(6)
O1 C6 C7 C8 25.5(5)
C5 C6 C7 C8 -151.6(3)
C22 C7 C8 C9 -0.4(4)
C6 C7 C8 C9 -178.5(3)
C22 C7 C8 C23 -123.8(3)
C6 C7 C8 C23 58.1(4)
C21 N1 C9 C15 -0.7(4)
S1 N1 C9 C15 -170.2(2)
C21 N1 C9 C8 -173.9(4)
S1 N1 C9 C8 16.7(6)
C23 C8 C9 C15 121.2(3)
C7 C8 C9 C15 0.5(4)
C23 C8 C9 N1 -65.6(5)
C7 C8 C9 N1 173.6(4)
O3 S1 C10 C33 -177.1(3)
O2 S1 C10 C33 -43.3(3)
N1 S1 C10 C33 69.4(3)
O3 S1 C10 C11 0.5(3)
O2 S1 C10 C11 134.3(3)
N1 S1 C10 C11 -113.0(3)
C33 C10 C11 C12 0.3(6)
S1 C10 C11 C12 -177.3(3)
C10 C11 C12 C13 -1.1(7)
C11 C12 C13 C34 0.3(7)
C11 C12 C13 C14 -178.2(4)
N1 C9 C15 C16 0.6(4)
C8 C9 C15 C16 175.6(3)
N1 C9 C15 C22 -175.4(3)
C8 C9 C15 C22 -0.5(4)
C9 C15 C16 C17 -178.5(4)
C22 C15 C16 C17 -4.6(8)
C9 C15 C16 C21 -0.2(4)
C22 C15 C16 C21 173.7(4)
C21 C16 C17 C18 0.7(6)
C15 C16 C17 C18 178.9(4)
C16 C17 C18 C19 -1.0(6)
C17 C18 C19 C20 0.6(7)
C18 C19 C20 C21 0.0(6)
C19 C20 C21 C16 -0.3(6)
C19 C20 C21 N1 -178.4(4)
C17 C16 C21 C20 -0.1(5)
C15 C16 C21 C20 -178.7(3)
C17 C16 C21 N1 178.4(3)
C15 C16 C21 N1 -0.2(4)
C9 N1 C21 C20 178.9(3)
S1 N1 C21 C20 -11.6(5)
C9 N1 C21 C16 0.6(4)
S1 N1 C21 C16 170.0(2)
C6 C7 C22 C15 177.9(4)
C8 C7 C22 C15 0.2(4)
C6 C7 C22 C32 2.2(7)
C8 C7 C22 C32 -175.5(3)
C9 C15 C22 C7 0.2(4)
C16 C15 C22 C7 -173.7(4)
C9 C15 C22 C32 176.2(3)
C16 C15 C22 C32 2.4(7)
C9 C8 C23 C28 128.1(4)
C7 C8 C23 C28 -118.2(4)
C9 C8 C23 C24 -56.5(5)
C7 C8 C23 C24 57.2(4)
C28 C23 C24 C25 -2.2(5)
C8 C23 C24 C25 -177.7(3)
C23 C24 C25 C26 1.9(6)
C24 C25 C26 C27 -1.6(6)
C25 C26 C27 C28 1.6(6)
C24 C23 C28 C27 2.2(5)
C8 C23 C28 C27 177.6(3)
C26 C27 C28 C23 -1.9(6)
C2 C3 C29 C30 -1.7(8)
C4 C3 C29 C30 179.5(5)
C3 C29 C30 C31 1.0(10)
C29 C30 C31 C1 -0.4(11)
C2 C1 C31 C30 0.6(11)
C11 C10 C33 C34 1.3(6)
S1 C10 C33 C34 178.8(3)
C10 C33 C34 C13 -2.1(6)
C12 C13 C34 C33 1.3(7)
C14 C13 C34 C33 179.8(4)
